data_4504492
loop_
_publ_author_name
'Zou, Ru-Qiang'
'Liu, Chun-Sen'
'Huang, Zheng'
'Hu, Tong-Liang'
'Bu, Xian-He'

_publ_section_title
;
 Syntheses, Structure, and Properties of the Metal Complexes with
 3-(2-Pyridyl)pyrazole-Based Ligands:&#x2009; Tuning the Complex
 Structures by Ligand Modifications
;
_journal_issue 1
_journal_name_full 'Crystal Growth &amp; Design'
_journal_page_first 99
_journal_paper_doi 10.1021/cg050210t
_journal_volume 6
_journal_year 2006
_chemical_formula_sum 'C36 H34 Cl2 Cu N8 O11'
_chemical_formula_weight 889.15
_chemical_name_systematic
; 
 ? 
;
_space_group_IT_number 61
_symmetry_cell_setting orthorhombic
_symmetry_space_group_name_Hall '-P 2ac 2ab'
_symmetry_space_group_name_H-M 'P b c a'
_atom_sites_solution_hydrogens geom
_atom_sites_solution_primary direct
_atom_sites_solution_secondary difmap
_audit_creation_method SHELXL-97
_cell_angle_alpha 90.00
_cell_angle_beta 90.00
_cell_angle_gamma 90.00
_cell_formula_units_Z 8
_cell_length_a 13.326(4)
_cell_length_b 21.715(6)
_cell_length_c 26.318(8)
_cell_measurement_reflns_used 1054
_cell_measurement_temperature 293(2)
_cell_measurement_theta_max 22.89
_cell_measurement_theta_min 3.22
_cell_volume 7616(4)
_computing_cell_refinement SMART
_computing_data_collection 'SMART, BRUKER, 1998'
_computing_data_reduction 'SAINT,  BRUKER 1998'
_computing_molecular_graphics 'SHELXTL (Sheldrick, 1997B)'
_computing_publication_material SHELXTL
_computing_structure_refinement 'SHELXL-97 (Sheldrick, 1997A)'
_computing_structure_solution 'SHELXS-97 (Sheldrick, 1997A)'
_diffrn_ambient_temperature 293(2)
_diffrn_measured_fraction_theta_full 0.995
_diffrn_measured_fraction_theta_max 0.995
_diffrn_measurement_device_type 'BRUKER CCD -AREA-DETECTOR'
_diffrn_measurement_method '\F AND \W SCANS'
_diffrn_radiation_monochromator graphite
_diffrn_radiation_source 'fine-focus sealed tube'
_diffrn_radiation_type MoK\a
_diffrn_radiation_wavelength 0.71073
_diffrn_reflns_av_R_equivalents 0.1662
_diffrn_reflns_av_sigmaI/netI 0.1195
_diffrn_reflns_limit_h_max 14
_diffrn_reflns_limit_h_min -16
_diffrn_reflns_limit_k_max 27
_diffrn_reflns_limit_k_min -23
_diffrn_reflns_limit_l_max 32
_diffrn_reflns_limit_l_min -27
_diffrn_reflns_number 41548
_diffrn_reflns_theta_full 26.43
_diffrn_reflns_theta_max 26.43
_diffrn_reflns_theta_min 2.18
_diffrn_standards_number 0
_exptl_absorpt_coefficient_mu 0.786
_exptl_absorpt_correction_T_max 1.000000
_exptl_absorpt_correction_T_min 0.786407
_exptl_absorpt_correction_type multi-scan
_exptl_absorpt_process_details '(SADABS; bruker, 1996)'
_exptl_crystal_colour BLUE
_exptl_crystal_density_diffrn 1.551
_exptl_crystal_density_meas ?
_exptl_crystal_density_method 'not measured'
_exptl_crystal_description BLOCK
_exptl_crystal_F_000 3656
_exptl_crystal_size_max 0.30
_exptl_crystal_size_mid 0.25
_exptl_crystal_size_min 0.20
_refine_diff_density_max 0.731
_refine_diff_density_min -0.551
_refine_diff_density_rms 0.076
_refine_ls_extinction_method none
_refine_ls_goodness_of_fit_ref 1.028
_refine_ls_hydrogen_treatment mixed
_refine_ls_matrix_type full
_refine_ls_number_parameters 550
_refine_ls_number_reflns 7780
_refine_ls_number_restraints 1
_refine_ls_restrained_S_all 1.030
_refine_ls_R_factor_all 0.2054
_refine_ls_R_factor_gt 0.0791
_refine_ls_shift/su_max 0.001
_refine_ls_shift/su_mean 0.000
_refine_ls_structure_factor_coef Fsqd
_refine_ls_weighting_details 'calc w=1/[\s^2^(Fo^2^)+(0.0779P)^2^+3.0530P] where P=(Fo^2^+2Fc^2^)/3'
_refine_ls_weighting_scheme calc
_refine_ls_wR_factor_gt 0.1541
_refine_ls_wR_factor_ref 0.2049
_reflns_number_gt 3307
_reflns_number_total 7780
_reflns_threshold_expression I>2s\(I)
_cod_data_source_file cg050210tsi20051104_022830.cif
_cod_data_source_block 3
_cod_depositor_comments
;
The following automatic conversions were performed:

'_symmetry_cell_setting' value 'Orthorhombic' changed to
'orthorhombic' according to
/home/saulius/struct/CIF-dictionaries/cif_core.dic dictionary named
'cif_core.dic' version 2.4.1 from
2010-06-29.

'_exptl_absorpt_correction_type' value 'MULTI-SCAN'
changed to 'multi-scan' according to
/home/saulius/struct/CIF-dictionaries/cif_core.dic dictionary named
'cif_core.dic' version 2.4.1 from 2010-06-29.

Automatic conversion script
Id: cif_fix_values 1715 2011-07-08 13:25:40Z adriana 

The following automatic conversions were performed:

'_exptl_crystal_density_meas' value 'NONE' was changed to '?' - the
value is perceived as not measured.

Automatic conversion script
Id: cif_fix_values 3008 2015-01-20 13:52:24Z robertas 
;
_cod_original_sg_symbol_H-M Pbca
_cod_database_code 4504492

loop_
_symmetry_equiv_pos_as_xyz
'x, y, z'
'-x+1/2, -y, z+1/2'
'-x, y+1/2, -z+1/2'
'x+1/2, -y+1/2, -z'
'-x, -y, -z'
'x-1/2, y, -z-1/2'
'x, -y-1/2, z-1/2'
'-x-1/2, y-1/2, z'

loop_
_atom_site_label
_atom_site_type_symbol
_atom_site_fract_x
_atom_site_fract_y
_atom_site_fract_z
_atom_site_U_iso_or_equiv
_atom_site_adp_type
_atom_site_occupancy
_atom_site_symmetry_multiplicity
_atom_site_calc_flag
_atom_site_refinement_flags
_atom_site_disorder_assembly
_atom_site_disorder_group
Cu1 Cu 0.25201(6) 0.10530(3) 0.65432(3) 0.0378(2) Uani 1 1 d . . .
C1 C 0.2737(7) 0.1659(4) 0.4060(3) 0.070(3) Uani 1 1 d . . .
H1A H 0.3336 0.1716 0.3884 0.084 Uiso 1 1 calc R . .
C2 C 0.1931(9) 0.2030(4) 0.3926(3) 0.078(3) Uani 1 1 d . . .
H2A H 0.1996 0.2325 0.3672 0.094 Uiso 1 1 calc R . .
C3 C 0.1042(8) 0.1954(4) 0.4173(3) 0.075(3) Uani 1 1 d . . .
H3A H 0.0495 0.2202 0.4095 0.090 Uiso 1 1 calc R . .
C4 C 0.0053(6) 0.1368(4) 0.4801(3) 0.062(2) Uani 1 1 d . . .
H4A H -0.0523 0.1591 0.4723 0.075 Uiso 1 1 calc R . .
C5 C 0.0015(6) 0.0917(4) 0.5160(3) 0.063(2) Uani 1 1 d . . .
H5A H -0.0586 0.0837 0.5327 0.076 Uiso 1 1 calc R . .
C6 C 0.0873(5) 0.0573(3) 0.5280(3) 0.0491(18) Uani 1 1 d . . .
H6A H 0.0832 0.0266 0.5526 0.059 Uiso 1 1 calc R . .
C7 C 0.1762(5) 0.0679(3) 0.5043(3) 0.0442(17) Uani 1 1 d . . .
C8 C 0.1820(6) 0.1148(3) 0.4663(3) 0.0447(17) Uani 1 1 d . . .
C9 C 0.0959(6) 0.1500(3) 0.4546(3) 0.055(2) Uani 1 1 d . . .
C10 C 0.2707(5) 0.0326(3) 0.5168(2) 0.0484(19) Uani 1 1 d . . .
H10A H 0.2887 0.0070 0.4879 0.058 Uiso 1 1 calc R . .
H10B H 0.3250 0.0615 0.5225 0.058 Uiso 1 1 calc R . .
C11 C 0.2549(6) -0.0685(3) 0.5627(3) 0.0535(18) Uani 1 1 d . . .
H11A H 0.2579 -0.0948 0.5349 0.064 Uiso 1 1 calc R . .
C12 C 0.2450(6) -0.0854(3) 0.6120(3) 0.0538(18) Uani 1 1 d . . .
H12A H 0.2401 -0.1252 0.6248 0.065 Uiso 1 1 calc R . .
C13 C 0.2438(5) -0.0305(3) 0.6397(2) 0.0366(14) Uani 1 1 d . . .
C14 C 0.2391(4) -0.0193(3) 0.6940(2) 0.0323(14) Uani 1 1 d . . .
C15 C 0.2373(5) -0.0662(3) 0.7295(3) 0.0442(17) Uani 1 1 d . . .
H15A H 0.2373 -0.1070 0.7188 0.053 Uiso 1 1 calc R . .
C16 C 0.2358(5) -0.0527(3) 0.7803(3) 0.0462(18) Uani 1 1 d . . .
H16A H 0.2346 -0.0842 0.8042 0.055 Uiso 1 1 calc R . .
C17 C 0.2360(5) 0.0083(3) 0.7958(3) 0.0453(17) Uani 1 1 d . . .
H17A H 0.2349 0.0187 0.8301 0.054 Uiso 1 1 calc R . .
C18 C 0.2378(4) 0.0527(3) 0.7586(2) 0.0387(15) Uani 1 1 d . . .
H18A H 0.2380 0.0937 0.7688 0.046 Uiso 1 1 calc R . .
C19 C -0.0114(5) -0.0355(4) 0.8325(3) 0.055(2) Uani 1 1 d . . .
H19A H -0.0109 -0.0221 0.8661 0.066 Uiso 1 1 calc R . .
C20 C -0.0120(5) -0.0993(4) 0.8232(4) 0.065(2) Uani 1 1 d . . .
H20A H -0.0110 -0.1273 0.8500 0.078 Uiso 1 1 calc R . .
C21 C -0.0141(5) -0.1192(4) 0.7748(4) 0.062(2) Uani 1 1 d . . .
H21A H -0.0160 -0.1612 0.7679 0.075 Uiso 1 1 calc R . .
C22 C -0.0186(6) -0.0939(4) 0.6839(4) 0.073(3) Uani 1 1 d . . .
H22A H -0.0216 -0.1355 0.6756 0.087 Uiso 1 1 calc R . .
C23 C -0.0196(6) -0.0515(4) 0.6461(4) 0.075(3) Uani 1 1 d . . .
H23A H -0.0245 -0.0640 0.6124 0.089 Uiso 1 1 calc R . .
C24 C -0.0130(5) 0.0123(4) 0.6584(3) 0.054(2) Uani 1 1 d . . .
H24A H -0.0126 0.0416 0.6326 0.064 Uiso 1 1 calc R . .
C25 C -0.0073(4) 0.0306(3) 0.7079(3) 0.0413(17) Uani 1 1 d . . .
C26 C -0.0106(5) -0.0130(3) 0.7476(3) 0.0439(17) Uani 1 1 d . . .
C27 C -0.0133(5) -0.0767(3) 0.7350(3) 0.050(2) Uani 1 1 d . . .
C28 C 0.0024(5) 0.0983(3) 0.7220(3) 0.0440(17) Uani 1 1 d . . .
H28A H -0.0587 0.1112 0.7390 0.053 Uiso 1 1 calc R . .
H28B H 0.0572 0.1028 0.7460 0.053 Uiso 1 1 calc R . .
C29 C -0.0446(5) 0.1793(4) 0.6591(3) 0.063(2) Uani 1 1 d . . .
H29A H -0.1110 0.1845 0.6690 0.075 Uiso 1 1 calc R . .
C30 C 0.0025(6) 0.2113(4) 0.6217(3) 0.065(2) Uani 1 1 d . . .
H30A H -0.0239 0.2427 0.6017 0.078 Uiso 1 1 calc R . .
C31 C 0.0983(5) 0.1869(3) 0.6198(3) 0.0436(17) Uani 1 1 d . . .
C32 C 0.1848(5) 0.2014(3) 0.5882(3) 0.0402(17) Uani 1 1 d . . .
C33 C 0.1854(6) 0.2456(3) 0.5504(3) 0.057(2) Uani 1 1 d . . .
H33A H 0.1279 0.2685 0.5440 0.068 Uiso 1 1 calc R . .
C34 C 0.2696(6) 0.2556(3) 0.5225(3) 0.056(2) Uani 1 1 d . . .
H34A H 0.2712 0.2858 0.4974 0.067 Uiso 1 1 calc R . .
C35 C 0.3523(6) 0.2199(3) 0.5326(3) 0.053(2) Uani 1 1 d . . .
H35A H 0.4106 0.2247 0.5135 0.064 Uiso 1 1 calc R . .
C36 C 0.3484(5) 0.1767(3) 0.5711(3) 0.0493(19) Uani 1 1 d . . .
H36A H 0.4055 0.1536 0.5781 0.059 Uiso 1 1 calc R . .
N1 N 0.2721(5) 0.1230(3) 0.4419(2) 0.0584(18) Uani 1 1 d . . .
N2 N 0.2596(4) -0.0061(2) 0.5613(2) 0.0453(14) Uani 1 1 d . . .
N3 N 0.2532(4) 0.0180(2) 0.60827(18) 0.0404(12) Uani 1 1 d . . .
N4 N 0.2394(4) 0.0409(2) 0.70859(18) 0.0326(11) Uani 1 1 d . . .
N5 N -0.0115(4) 0.0063(3) 0.7961(2) 0.0432(15) Uani 1 1 d . . .
N6 N 0.0203(4) 0.1392(3) 0.6792(2) 0.0472(15) Uani 1 1 d . . .
N7 N 0.1093(4) 0.1422(2) 0.6548(2) 0.0373(12) Uani 1 1 d . . .
N8 N 0.2660(4) 0.1672(2) 0.59833(19) 0.0385(13) Uani 1 1 d . . .
O1W O 0.4012(3) 0.1074(2) 0.66390(17) 0.0466(12) Uani 1 1 d . . .
O1 O 0.610(3) 0.0633(10) 0.5789(12) 0.236(19) Uani 0.50 1 d P A 1
O1' O 0.658(2) 0.0482(8) 0.5866(7) 0.216(19) Uani 0.50 1 d PD A 2
O2W O 0.4949(6) 0.2168(3) 0.6783(3) 0.128(3) Uani 1 1 d . . .
O2 O 0.6105(7) 0.1517(4) 0.5527(4) 0.157(4) Uani 1 1 d . A .
O3 O 0.667(2) 0.1356(9) 0.6339(8) 0.138(10) Uani 0.70 1 d P A 1
O3' O 0.697(7) 0.143(3) 0.636(2) 0.19(3) Uani 0.30 1 d P A 2
O3W O 0.4925(6) 0.1221(5) 0.4541(3) 0.160(4) Uani 1 1 d . . .
O4 O 0.7635(7) 0.1225(7) 0.5635(4) 0.206(5) Uani 1 1 d D A .
O5 O 0.2463(7) 0.2796(3) 0.6905(2) 0.133(3) Uani 1 1 d . B .
O6 O 0.316(2) 0.2860(16) 0.7682(13) 0.145(14) Uani 0.50 1 d P B 1
O6' O 0.274(3) 0.2856(16) 0.7762(10) 0.160(16) Uani 0.50 1 d P B 2
O7 O 0.1452(7) 0.2455(6) 0.7517(4) 0.207(5) Uani 1 1 d . B .
O8 O 0.2839(5) 0.1926(2) 0.7337(3) 0.111(3) Uani 1 1 d . B .
Cl1 Cl 0.6717(3) 0.11463(12) 0.58474(11) 0.0982(10) Uani 1 1 d . . .
Cl2 Cl 0.24599(19) 0.25219(8) 0.73816(7) 0.0601(5) Uani 1 1 d . . .

loop_
_atom_site_aniso_label
_atom_site_aniso_U_11
_atom_site_aniso_U_22
_atom_site_aniso_U_33
_atom_site_aniso_U_23
_atom_site_aniso_U_13
_atom_site_aniso_U_12
Cu1 0.0355(4) 0.0378(4) 0.0399(4) 0.0085(3) 0.0010(4) 0.0017(5)
C1 0.081(7) 0.077(6) 0.053(5) -0.004(5) 0.008(4) -0.022(5)
C2 0.120(9) 0.066(6) 0.050(6) 0.017(5) -0.005(6) -0.006(6)
C3 0.109(8) 0.062(6) 0.054(6) -0.001(5) -0.026(6) 0.002(6)
C4 0.064(6) 0.049(5) 0.074(6) -0.023(5) -0.018(5) 0.019(5)
C5 0.056(5) 0.067(6) 0.066(6) -0.008(5) 0.003(4) 0.005(5)
C6 0.049(5) 0.054(5) 0.044(4) 0.002(4) 0.003(4) -0.001(4)
C7 0.054(5) 0.044(4) 0.035(4) -0.008(3) -0.004(3) -0.002(4)
C8 0.055(5) 0.046(4) 0.033(4) -0.010(3) -0.002(3) -0.004(4)
C9 0.073(6) 0.053(5) 0.040(5) -0.006(4) -0.017(4) 0.005(5)
C10 0.055(5) 0.053(4) 0.037(4) -0.003(3) 0.007(3) 0.009(4)
C11 0.065(5) 0.042(4) 0.053(5) -0.011(3) 0.002(5) 0.002(5)
C12 0.064(5) 0.037(4) 0.060(5) -0.005(3) 0.001(5) 0.002(4)
C13 0.032(3) 0.037(3) 0.041(4) 0.006(3) -0.005(3) 0.002(4)
C14 0.022(3) 0.039(3) 0.036(3) 0.004(3) 0.001(3) -0.001(3)
C15 0.037(4) 0.038(4) 0.058(5) 0.009(3) -0.002(4) 0.005(3)
C16 0.038(4) 0.049(4) 0.051(5) 0.022(3) -0.001(3) -0.002(4)
C17 0.034(4) 0.065(5) 0.037(4) 0.002(3) 0.000(3) -0.001(4)
C18 0.032(4) 0.041(4) 0.043(4) 0.002(3) -0.004(3) 0.002(3)
C19 0.040(4) 0.066(6) 0.059(5) 0.004(4) -0.003(4) 0.003(4)
C20 0.039(4) 0.059(6) 0.095(7) 0.021(5) 0.002(5) 0.007(4)
C21 0.044(5) 0.046(5) 0.097(7) 0.000(5) 0.002(5) -0.003(4)
C22 0.057(5) 0.054(5) 0.107(8) -0.033(6) 0.015(5) -0.011(4)
C23 0.066(6) 0.083(7) 0.074(7) -0.041(6) 0.011(5) -0.020(5)
C24 0.047(4) 0.067(5) 0.047(5) -0.010(4) 0.015(4) -0.012(4)
C25 0.024(3) 0.057(5) 0.043(4) -0.013(4) 0.011(3) -0.004(3)
C26 0.025(4) 0.050(4) 0.057(5) -0.006(4) 0.005(3) -0.003(4)
C27 0.036(4) 0.051(5) 0.063(6) -0.022(4) 0.007(4) -0.005(4)
C28 0.038(4) 0.048(4) 0.047(4) -0.003(4) 0.010(3) 0.006(4)
C29 0.038(4) 0.077(6) 0.074(6) 0.009(5) 0.005(4) 0.022(4)
C30 0.053(5) 0.069(5) 0.074(6) 0.016(5) -0.005(5) 0.020(5)
C31 0.051(5) 0.037(4) 0.042(4) -0.002(3) -0.006(3) 0.002(4)
C32 0.050(5) 0.038(4) 0.033(4) -0.005(3) -0.003(3) 0.006(3)
C33 0.076(6) 0.041(4) 0.053(5) 0.013(4) -0.022(4) -0.001(4)
C34 0.085(7) 0.046(4) 0.037(4) 0.015(3) -0.005(4) -0.008(5)
C35 0.068(5) 0.053(5) 0.039(5) 0.004(4) 0.007(4) -0.018(4)
C36 0.050(5) 0.051(4) 0.046(5) 0.004(4) -0.004(4) 0.000(4)
N1 0.074(5) 0.060(4) 0.042(4) -0.001(3) 0.004(3) -0.004(3)
N2 0.050(4) 0.041(3) 0.044(3) -0.002(3) 0.008(3) 0.006(3)
N3 0.044(3) 0.041(3) 0.037(3) -0.006(2) -0.001(3) 0.008(3)
N4 0.028(3) 0.040(3) 0.030(3) 0.001(2) -0.005(3) 0.002(3)
N5 0.033(3) 0.050(4) 0.046(4) -0.003(3) 0.001(3) 0.002(3)
N6 0.043(3) 0.054(4) 0.045(4) 0.002(3) 0.002(3) 0.008(3)
N7 0.033(3) 0.037(3) 0.042(3) 0.001(3) 0.000(3) 0.001(3)
N8 0.036(3) 0.046(3) 0.033(3) 0.000(2) -0.001(3) -0.003(3)
O1W 0.037(2) 0.048(3) 0.055(3) 0.012(2) -0.005(2) -0.003(2)
O1 0.34(4) 0.043(12) 0.33(4) 0.053(15) 0.17(3) -0.035(19)
O1' 0.56(6) 0.039(10) 0.052(10) -0.008(8) -0.007(17) 0.066(17)
O2W 0.159(7) 0.104(5) 0.120(7) 0.006(4) 0.013(5) -0.072(5)
O2 0.181(9) 0.138(7) 0.153(9) 0.026(6) -0.032(7) 0.005(7)
O3 0.24(2) 0.092(12) 0.079(15) 0.011(10) 0.065(14) 0.044(13)
O3' 0.29(7) 0.18(5) 0.09(4) -0.10(3) -0.04(4) -0.02(4)
O3W 0.096(6) 0.273(12) 0.112(7) -0.003(7) 0.036(5) 0.012(7)
O4 0.135(8) 0.346(17) 0.137(9) -0.010(9) 0.039(7) 0.062(9)
O5 0.266(10) 0.065(4) 0.068(5) 0.011(3) -0.011(6) -0.003(5)
O6 0.149(18) 0.066(13) 0.22(3) 0.013(17) -0.12(2) -0.053(12)
O6' 0.35(5) 0.081(14) 0.048(11) -0.027(10) 0.00(2) -0.06(3)
O7 0.098(7) 0.331(15) 0.192(11) 0.014(11) 0.040(7) 0.038(9)
O8 0.141(6) 0.045(4) 0.147(7) 0.006(4) -0.016(5) 0.025(4)
Cl1 0.155(3) 0.0747(18) 0.0648(18) 0.0091(14) 0.0470(18) 0.0141(19)
Cl2 0.0812(14) 0.0396(9) 0.0594(12) 0.0002(9) -0.0030(13) 0.0051(13)

loop_
_atom_type_symbol
_atom_type_description
_atom_type_scat_dispersion_real
_atom_type_scat_dispersion_imag
_atom_type_scat_source
C C 0.0033 0.0016 'International Tables Vol C Tables 4.2.6.8 and 6.1.1.4'
H H 0.0000 0.0000 'International Tables Vol C Tables 4.2.6.8 and 6.1.1.4'
N N 0.0061 0.0033 'International Tables Vol C Tables 4.2.6.8 and 6.1.1.4'
O O 0.0106 0.0060 'International Tables Vol C Tables 4.2.6.8 and 6.1.1.4'
Cl Cl 0.1484 0.1585 'International Tables Vol C Tables 4.2.6.8 and 6.1.1.4'
Cu Cu 0.3201 1.2651 'International Tables Vol C Tables 4.2.6.8 and 6.1.1.4'

loop_
_geom_angle_atom_site_label_1
_geom_angle_atom_site_label_2
_geom_angle_atom_site_label_3
_geom_angle
N8 Cu1 O1W 89.12(19)
N8 Cu1 N4 177.9(2)
O1W Cu1 N4 90.56(18)
N8 Cu1 N7 80.2(2)
O1W Cu1 N7 154.71(19)
N4 Cu1 N7 100.9(2)
N8 Cu1 N3 99.7(2)
O1W Cu1 N3 94.61(19)
N4 Cu1 N3 78.28(19)
N7 Cu1 N3 109.7(2)
N1 C1 C2 125.1(8)
N1 C1 H1A 117.4
C2 C1 H1A 117.4
C3 C2 C1 118.8(8)
C3 C2 H2A 120.6
C1 C2 H2A 120.6
C2 C3 C9 119.4(9)
C2 C3 H3A 120.3
C9 C3 H3A 120.3
C5 C4 C9 120.5(8)
C5 C4 H4A 119.7
C9 C4 H4A 119.7
C4 C5 C6 120.7(8)
C4 C5 H5A 119.7
C6 C5 H5A 119.7
C7 C6 C5 121.1(7)
C7 C6 H6A 119.5
C5 C6 H6A 119.5
C6 C7 C8 119.3(7)
C6 C7 C10 122.7(7)
C8 C7 C10 118.0(6)
N1 C8 C9 122.6(7)
N1 C8 C7 117.8(7)
C9 C8 C7 119.6(7)
C3 C9 C8 118.1(8)
C3 C9 C4 123.0(8)
C8 C9 C4 118.8(7)
N2 C10 C7 112.7(5)
N2 C10 H10A 109.1
C7 C10 H10A 109.1
N2 C10 H10B 109.1
C7 C10 H10B 109.1
H10A C10 H10B 107.8
N2 C11 C12 107.6(6)
N2 C11 H11A 126.2
C12 C11 H11A 126.2
C11 C12 C13 105.6(6)
C11 C12 H12A 127.2
C13 C12 H12A 127.2
N3 C13 C12 110.3(5)
N3 C13 C14 118.6(5)
C12 C13 C14 131.1(6)
N4 C14 C15 121.2(6)
N4 C14 C13 115.9(5)
C15 C14 C13 122.9(6)
C16 C15 C14 120.2(6)
C16 C15 H15A 119.9
C14 C15 H15A 119.9
C15 C16 C17 119.6(6)
C15 C16 H16A 120.2
C17 C16 H16A 120.2
C18 C17 C16 117.4(6)
C18 C17 H17A 121.3
C16 C17 H17A 121.3
N4 C18 C17 124.5(6)
N4 C18 H18A 117.8
C17 C18 H18A 117.8
N5 C19 C20 123.3(8)
N5 C19 H19A 118.3
C20 C19 H19A 118.3
C21 C20 C19 118.8(8)
C21 C20 H20A 120.6
C19 C20 H20A 120.6
C20 C21 C27 119.9(8)
C20 C21 H21A 120.1
C27 C21 H21A 120.1
C23 C22 C27 121.7(8)
C23 C22 H22A 119.1
C27 C22 H22A 119.1
C22 C23 C24 119.6(8)
C22 C23 H23A 120.2
C24 C23 H23A 120.2
C25 C24 C23 120.2(8)
C25 C24 H24A 119.9
C23 C24 H24A 119.9
C24 C25 C26 120.6(7)
C24 C25 C28 121.3(7)
C26 C25 C28 118.0(6)
N5 C26 C25 119.6(6)
N5 C26 C27 121.6(7)
C25 C26 C27 118.8(7)
C21 C27 C22 123.1(8)
C21 C27 C26 117.9(7)
C22 C27 C26 118.9(8)
N6 C28 C25 114.4(6)
N6 C28 H28A 108.7
C25 C28 H28A 108.7
N6 C28 H28B 108.7
C25 C28 H28B 108.7
H28A C28 H28B 107.6
N6 C29 C30 108.7(7)
N6 C29 H29A 125.6
C30 C29 H29A 125.6
C29 C30 C31 104.9(7)
C29 C30 H30A 127.5
C31 C30 H30A 127.5
N7 C31 C30 110.5(7)
N7 C31 C32 117.5(6)
C30 C31 C32 131.9(7)
N8 C32 C33 121.6(7)
N8 C32 C31 113.8(6)
C33 C32 C31 124.5(7)
C34 C33 C32 120.3(7)
C34 C33 H33A 119.8
C32 C33 H33A 119.8
C33 C34 C35 117.9(7)
C33 C34 H34A 121.1
C35 C34 H34A 121.1
C34 C35 C36 119.7(7)
C34 C35 H35A 120.2
C36 C35 H35A 120.2
N8 C36 C35 122.2(7)
N8 C36 H36A 118.9
C35 C36 H36A 118.9
C1 N1 C8 116.0(7)
N3 N2 C11 111.1(5)
N3 N2 C10 121.6(5)
C11 N2 C10 127.3(6)
C13 N3 N2 105.4(5)
C13 N3 Cu1 109.2(4)
N2 N3 Cu1 145.4(4)
C18 N4 C14 117.3(5)
C18 N4 Cu1 124.6(4)
C14 N4 Cu1 118.0(4)
C19 N5 C26 118.3(6)
C29 N6 N7 110.4(6)
C29 N6 C28 126.8(6)
N7 N6 C28 122.8(5)
C31 N7 N6 105.4(5)
C31 N7 Cu1 112.0(4)
N6 N7 Cu1 142.6(4)
C36 N8 C32 118.2(6)
C36 N8 Cu1 125.4(5)
C32 N8 Cu1 116.4(4)
O4 Cl1 O3 112.6(15)
O4 Cl1 O1 125.9(14)
O3 Cl1 O1 110.2(17)
O4 Cl1 O2 101.6(7)
O3 Cl1 O2 110.4(11)
O1 Cl1 O2 92.9(16)
O4 Cl1 O1' 104.6(11)
O3 Cl1 O1' 106.9(12)
O1 Cl1 O1' 30(2)
O2 Cl1 O1' 120.6(12)
O4 Cl1 O3' 96(3)
O3 Cl1 O3' 16(4)
O1 Cl1 O3' 124(3)
O2 Cl1 O3' 115(3)
O1' Cl1 O3' 113(3)
O6' Cl2 O5 117.2(16)
O6' Cl2 O8 118.8(18)
O5 Cl2 O8 108.7(5)
O6' Cl2 O7 98.0(18)
O5 Cl2 O7 106.1(6)
O8 Cl2 O7 105.9(6)
O6' Cl2 O6 25(3)
O5 Cl2 O6 106.1(15)
O8 Cl2 O6 106.6(15)
O7 Cl2 O6 122.8(16)

loop_
_geom_bond_atom_site_label_1
_geom_bond_atom_site_label_2
_geom_bond_distance
Cu1 N8 2.002(5)
Cu1 O1W 2.005(4)
Cu1 N4 2.005(5)
Cu1 N7 2.064(5)
Cu1 N3 2.250(5)
C1 N1 1.327(10)
C1 C2 1.388(11)
C1 H1A 0.9300
C2 C3 1.361(12)
C2 H2A 0.9300
C3 C9 1.395(11)
C3 H3A 0.9300
C4 C5 1.360(10)
C4 C9 1.412(11)
C4 H4A 0.9300
C5 C6 1.403(9)
C5 H5A 0.9300
C6 C7 1.359(9)
C6 H6A 0.9300
C7 C8 1.430(9)
C7 C10 1.511(9)
C8 N1 1.374(9)
C8 C9 1.412(10)
C10 N2 1.449(8)
C10 H10A 0.9700
C10 H10B 0.9700
C11 N2 1.355(8)
C11 C12 1.355(9)
C11 H11A 0.9300
C12 C13 1.396(8)
C12 H12A 0.9300
C13 N3 1.344(7)
C13 C14 1.453(8)
C14 N4 1.363(7)
C14 C15 1.381(8)
C15 C16 1.368(9)
C15 H15A 0.9300
C16 C17 1.385(9)
C16 H16A 0.9300
C17 C18 1.375(9)
C17 H17A 0.9300
C18 N4 1.340(7)
C18 H18A 0.9300
C19 N5 1.322(9)
C19 C20 1.408(10)
C19 H19A 0.9300
C20 C21 1.344(11)
C20 H20A 0.9300
C21 C27 1.396(11)
C21 H21A 0.9300
C22 C23 1.355(12)
C22 C27 1.398(11)
C22 H22A 0.9300
C23 C24 1.426(10)
C23 H23A 0.9300
C24 C25 1.364(9)
C24 H24A 0.9300
C25 C26 1.412(10)
C25 C28 1.522(9)
C26 N5 1.344(8)
C26 C27 1.423(9)
C28 N6 1.455(8)
C28 H28A 0.9700
C28 H28B 0.9700
C29 N6 1.337(8)
C29 C30 1.357(10)
C29 H29A 0.9300
C30 C31 1.384(9)
C30 H30A 0.9300
C31 N7 1.347(8)
C31 C32 1.456(9)
C32 N8 1.340(8)
C32 C33 1.382(9)
C33 C34 1.358(10)
C33 H33A 0.9300
C34 C35 1.374(10)
C34 H34A 0.9300
C35 C36 1.381(9)
C35 H35A 0.9300
C36 N8 1.329(8)
C36 H36A 0.9300
N2 N3 1.346(7)
N6 N7 1.349(7)
O1 Cl1 1.39(2)
O1' Cl1 1.456(17)
O2 Cl1 1.423(9)
O3 Cl1 1.37(2)
O3' Cl1 1.52(5)
O4 Cl1 1.357(9)
O5 Cl2 1.389(6)
O6 Cl2 1.43(2)
O6' Cl2 1.29(2)
O7 Cl2 1.398(9)
O8 Cl2 1.394(6)

loop_
_geom_torsion_atom_site_label_1
_geom_torsion_atom_site_label_2
_geom_torsion_atom_site_label_3
_geom_torsion_atom_site_label_4
_geom_torsion
N1 C1 C2 C3 -0.6(14)
C1 C2 C3 C9 -1.2(13)
C9 C4 C5 C6 -0.4(12)
C4 C5 C6 C7 0.1(11)
C5 C6 C7 C8 -0.4(11)
C5 C6 C7 C10 179.0(6)
C6 C7 C8 N1 -177.8(6)
C10 C7 C8 N1 2.8(9)
C6 C7 C8 C9 1.1(10)
C10 C7 C8 C9 -178.3(6)
C2 C3 C9 C8 2.0(12)
C2 C3 C9 C4 -176.5(8)
N1 C8 C9 C3 -1.2(10)
C7 C8 C9 C3 179.9(7)
N1 C8 C9 C4 177.4(7)
C7 C8 C9 C4 -1.5(10)
C5 C4 C9 C3 179.7(7)
C5 C4 C9 C8 1.1(11)
C6 C7 C10 N2 -9.0(9)
C8 C7 C10 N2 170.4(6)
N2 C11 C12 C13 0.2(9)
C11 C12 C13 N3 -0.4(9)
C11 C12 C13 C14 -177.1(7)
N3 C13 C14 N4 3.3(9)
C12 C13 C14 N4 179.8(7)
N3 C13 C14 C15 -174.8(6)
C12 C13 C14 C15 1.7(12)
N4 C14 C15 C16 0.1(10)
C13 C14 C15 C16 178.1(6)
C14 C15 C16 C17 0.0(10)
C15 C16 C17 C18 0.0(10)
C16 C17 C18 N4 0.0(10)
N5 C19 C20 C21 -0.9(12)
C19 C20 C21 C27 1.4(11)
C27 C22 C23 C24 1.3(13)
C22 C23 C24 C25 -1.0(12)
C23 C24 C25 C26 -1.7(10)
C23 C24 C25 C28 178.5(6)
C24 C25 C26 N5 -175.7(6)
C28 C25 C26 N5 4.1(9)
C24 C25 C26 C27 4.1(10)
C28 C25 C26 C27 -176.1(6)
C20 C21 C27 C22 -177.8(7)
C20 C21 C27 C26 -0.2(11)
C23 C22 C27 C21 178.8(8)
C23 C22 C27 C26 1.2(12)
N5 C26 C27 C21 -1.7(10)
C25 C26 C27 C21 178.5(6)
N5 C26 C27 C22 176.0(6)
C25 C26 C27 C22 -3.8(10)
C24 C25 C28 N6 -8.9(9)
C26 C25 C28 N6 171.2(5)
N6 C29 C30 C31 1.4(10)
C29 C30 C31 N7 -0.4(9)
C29 C30 C31 C32 -179.6(7)
N7 C31 C32 N8 0.3(9)
C30 C31 C32 N8 179.4(7)
N7 C31 C32 C33 179.5(6)
C30 C31 C32 C33 -1.4(13)
N8 C32 C33 C34 -0.4(11)
C31 C32 C33 C34 -179.5(7)
C32 C33 C34 C35 1.2(11)
C33 C34 C35 C36 -1.8(11)
C34 C35 C36 N8 1.7(11)
C2 C1 N1 C8 1.4(12)
C9 C8 N1 C1 -0.5(10)
C7 C8 N1 C1 178.4(6)
C12 C11 N2 N3 0.0(9)
C12 C11 N2 C10 179.7(6)
C7 C10 N2 N3 -71.2(8)
C7 C10 N2 C11 109.2(8)
C12 C13 N3 N2 0.4(8)
C14 C13 N3 N2 177.6(6)
C12 C13 N3 Cu1 -179.6(5)
C14 C13 N3 Cu1 -2.4(8)
C11 N2 N3 C13 -0.3(8)
C10 N2 N3 C13 -179.9(6)
C11 N2 N3 Cu1 179.7(6)
C10 N2 N3 Cu1 0.0(11)
N8 Cu1 N3 C13 -179.7(5)
O1W Cu1 N3 C13 90.4(5)
N4 Cu1 N3 C13 0.8(4)
N7 Cu1 N3 C13 -96.7(5)
N8 Cu1 N3 N2 0.4(8)
O1W Cu1 N3 N2 -89.5(8)
N4 Cu1 N3 N2 -179.1(8)
N7 Cu1 N3 N2 83.4(8)
C17 C18 N4 C14 0.0(9)
C17 C18 N4 Cu1 -175.4(5)
C15 C14 N4 C18 -0.1(9)
C13 C14 N4 C18 -178.3(5)
C15 C14 N4 Cu1 175.7(5)
C13 C14 N4 Cu1 -2.5(7)
N8 Cu1 N4 C18 163(5)
O1W Cu1 N4 C18 81.8(5)
N7 Cu1 N4 C18 -75.5(5)
N3 Cu1 N4 C18 176.4(5)
N8 Cu1 N4 C14 -13(6)
O1W Cu1 N4 C14 -93.7(4)
N7 Cu1 N4 C14 109.0(4)
N3 Cu1 N4 C14 0.9(4)
C20 C19 N5 C26 -1.0(10)
C25 C26 N5 C19 -177.9(6)
C27 C26 N5 C19 2.3(10)
C30 C29 N6 N7 -2.0(9)
C30 C29 N6 C28 176.4(7)
C25 C28 N6 C29 108.4(8)
C25 C28 N6 N7 -73.4(8)
C30 C31 N7 N6 -0.8(8)
C32 C31 N7 N6 178.5(6)
C30 C31 N7 Cu1 -179.0(5)
C32 C31 N7 Cu1 0.3(7)
C29 N6 N7 C31 1.7(8)
C28 N6 N7 C31 -176.8(6)
C29 N6 N7 Cu1 179.0(6)
C28 N6 N7 Cu1 0.6(11)
N8 Cu1 N7 C31 -0.5(4)
O1W Cu1 N7 C31 65.8(7)
N4 Cu1 N7 C31 -178.7(4)
N3 Cu1 N7 C31 -97.4(4)
N8 Cu1 N7 N6 -177.8(7)
O1W Cu1 N7 N6 -111.4(7)
N4 Cu1 N7 N6 4.0(7)
N3 Cu1 N7 N6 85.4(7)
C35 C36 N8 C32 -0.8(10)
C35 C36 N8 Cu1 179.3(5)
C33 C32 N8 C36 0.2(10)
C31 C32 N8 C36 179.4(6)
C33 C32 N8 Cu1 -180.0(5)
C31 C32 N8 Cu1 -0.8(7)
O1W Cu1 N8 C36 23.6(6)
N4 Cu1 N8 C36 -58(6)
N7 Cu1 N8 C36 -179.4(6)
N3 Cu1 N8 C36 -70.9(6)
O1W Cu1 N8 C32 -156.2(5)
N4 Cu1 N8 C32 123(6)
N7 Cu1 N8 C32 0.7(4)
N3 Cu1 N8 C32 109.2(5)
